data_7210710
loop_
_publ_author_name
'Wang, Xi-Jia'
'Zhang, Jian-Han'
'Song, Jun-Ling'
'Kong, Fang'
'Mao, Jiang-Gao'

_publ_section_title
;
 Syntheses, crystal structures of a series of novel alkali metal or
 alkaline earth metal phosphites
;
_journal_issue 13
_journal_name_full CrystEngComm
_journal_page_first 2519
_journal_paper_doi 10.1039/c3ce26885c
_journal_volume 15
_journal_year 2013
_chemical_formula_moiety 'H6 Al2 Ba3 O18 P6'
_chemical_formula_sum 'Al2 Ba3 H6 O18 P6'
_chemical_formula_weight 945.85
_chemical_name_systematic
; 
 ? 
;
_space_group_IT_number 148
_symmetry_cell_setting trigonal
_symmetry_space_group_name_Hall '-R 3'
_symmetry_space_group_name_H-M 'R -3 :H'
_atom_sites_solution_hydrogens geom
_atom_sites_solution_primary direct
_atom_sites_solution_secondary difmap
_audit_creation_method SHELXL-97
_cell_angle_alpha 90.00
_cell_angle_beta 90.00
_cell_angle_gamma 120.00
_cell_formula_units_Z 6
_cell_length_a 15.6227(5)
_cell_length_b 15.6227(5)
_cell_length_c 12.4684(6)
_cell_measurement_reflns_used 2567
_cell_measurement_temperature 293(2)
_cell_measurement_theta_max 27.4856
_cell_measurement_theta_min 2.2213
_cell_volume 2635.44(17)
_computing_structure_refinement 'SHELXL-97 (Sheldrick, 1997)'
_computing_structure_solution 'SHELXS-97 (Sheldrick, 1990)'
_diffrn_ambient_temperature 293(2)
_diffrn_measured_fraction_theta_full 0.996
_diffrn_measured_fraction_theta_max 0.996
_diffrn_measurement_device_type 'Mercury2 (2x2 bin mode)'
_diffrn_measurement_method CCD_Profile_fitting
_diffrn_radiation_monochromator graphite
_diffrn_radiation_source 'fine-focus sealed tube'
_diffrn_radiation_type MoK\a
_diffrn_radiation_wavelength 0.71073
_diffrn_reflns_av_R_equivalents 0.0216
_diffrn_reflns_av_sigmaI/netI 0.0175
_diffrn_reflns_limit_h_max 17
_diffrn_reflns_limit_h_min -19
_diffrn_reflns_limit_k_max 20
_diffrn_reflns_limit_k_min -20
_diffrn_reflns_limit_l_max 16
_diffrn_reflns_limit_l_min -16
_diffrn_reflns_number 6739
_diffrn_reflns_theta_full 27.47
_diffrn_reflns_theta_max 27.47
_diffrn_reflns_theta_min 2.22
_exptl_absorpt_coefficient_mu 7.389
_exptl_absorpt_correction_T_max 1.0000
_exptl_absorpt_correction_T_min 0.8400
_exptl_absorpt_correction_type multi-scan
_exptl_crystal_colour Colorless
_exptl_crystal_density_diffrn 3.576
_exptl_crystal_density_method 'not measured'
_exptl_crystal_description Prism
_exptl_crystal_F_000 2604
_exptl_crystal_size_max 0.12
_exptl_crystal_size_mid 0.05
_exptl_crystal_size_min 0.03
_refine_diff_density_max 2.656
_refine_diff_density_min -0.532
_refine_diff_density_rms 0.167
_refine_ls_extinction_method none
_refine_ls_goodness_of_fit_ref 1.081
_refine_ls_hydrogen_treatment mixed
_refine_ls_matrix_type full
_refine_ls_number_parameters 94
_refine_ls_number_reflns 1335
_refine_ls_number_restraints 0
_refine_ls_restrained_S_all 1.081
_refine_ls_R_factor_all 0.0256
_refine_ls_R_factor_gt 0.0234
_refine_ls_shift/su_max 0.001
_refine_ls_shift/su_mean 0.000
_refine_ls_structure_factor_coef Fsqd
_refine_ls_weighting_details 'calc w=1/[\s^2^(Fo^2^)+(0.0304P)^2^+36.8866P] where P=(Fo^2^+2Fc^2^)/3'
_refine_ls_weighting_scheme calc
_refine_ls_wR_factor_gt 0.0579
_refine_ls_wR_factor_ref 0.0591
_reflns_number_gt 1277
_reflns_number_total 1335
_reflns_threshold_expression >2sigma(I)
_cod_data_source_file c3ce26885c.cif
_cod_data_source_block Ba3Al2H6P6O18
_cod_depositor_comments
;
The following automatic conversions were performed:

'_symmetry_cell_setting' value 'Trigonal' changed to 'trigonal'
according to /home/saulius/struct/CIF-dictionaries/cif_core.dic
dictionary named 'cif_core.dic' version 2.4.2 from
2011-04-26.

'_exptl_absorpt_correction_type' value 'Multi-scan'
changed to 'multi-scan' according to
/home/saulius/struct/CIF-dictionaries/cif_core.dic dictionary named
'cif_core.dic' version 2.4.2 from 2011-04-26.

Automatic conversion script
Id: cif_fix_values 1891 2012-01-12 08:04:46Z andrius 
;
_cod_original_sg_symbol_H-M R-3
_cod_original_formula_sum 'H6 Al2 Ba3 O18 P6'
_cod_database_code 7210710

loop_
_symmetry_equiv_pos_as_xyz
'x, y, z'
'-y, x-y, z'
'-x+y, -x, z'
'x+2/3, y+1/3, z+1/3'
'-y+2/3, x-y+1/3, z+1/3'
'-x+y+2/3, -x+1/3, z+1/3'
'x+1/3, y+2/3, z+2/3'
'-y+1/3, x-y+2/3, z+2/3'
'-x+y+1/3, -x+2/3, z+2/3'
'-x, -y, -z'
'y, -x+y, -z'
'x-y, x, -z'
'-x+2/3, -y+1/3, -z+1/3'
'y+2/3, -x+y+1/3, -z+1/3'
'x-y+2/3, x+1/3, -z+1/3'
'-x+1/3, -y+2/3, -z+2/3'
'y+1/3, -x+y+2/3, -z+2/3'
'x-y+1/3, x+2/3, -z+2/3'

loop_
_atom_site_label
_atom_site_type_symbol
_atom_site_fract_x
_atom_site_fract_y
_atom_site_fract_z
_atom_site_U_iso_or_equiv
_atom_site_adp_type
_atom_site_occupancy
_atom_site_symmetry_multiplicity
_atom_site_calc_flag
_atom_site_refinement_flags
Ba1 Ba 0.740974(18) 0.991662(18) 0.917590(19) 0.01044(10) Uani 1 1 d .
Al1 Al 0.8333 0.6667 0.6667 0.0048(3) Uani 1 2 d S
Al2 Al 1.0000 1.0000 1.0000 0.0035(5) Uani 1 6 d S
P1 P 0.71573(8) 0.57514(8) 0.88448(8) 0.0094(2) Uani 1 1 d .
P2 P 0.86724(8) 0.84841(7) 0.82040(8) 0.0078(2) Uani 1 1 d .
O1 O 0.6256(2) 0.5812(2) 0.9273(2) 0.0103(6) Uani 1 1 d .
O2 O 0.7277(2) 0.6001(2) 0.7647(2) 0.0112(6) Uani 1 1 d .
O3 O 0.8059(2) 0.6386(3) 0.9510(2) 0.0157(6) Uani 1 1 d .
O4 O 0.8885(2) 0.7772(2) 0.7573(2) 0.0116(6) Uani 1 1 d .
O5 O 0.9399(2) 0.8840(2) 0.9152(2) 0.0095(5) Uani 1 1 d .
O6 O 0.7627(2) 0.8102(2) 0.8579(3) 0.0165(7) Uani 1 1 d .
H1 H 0.3105 0.5329 0.109(6) 0.050 Uiso 1 1 d .
H2 H 0.112(5) 0.069(5) 0.255(6) 0.050 Uiso 1 1 d .

loop_
_atom_site_aniso_label
_atom_site_aniso_U_11
_atom_site_aniso_U_22
_atom_site_aniso_U_33
_atom_site_aniso_U_23
_atom_site_aniso_U_13
_atom_site_aniso_U_12
Ba1 0.00803(13) 0.01112(14) 0.01037(14) 0.00257(8) 0.00016(8) 0.00343(10)
Al1 0.0058(7) 0.0061(7) 0.0034(7) -0.0005(6) -0.0003(6) 0.0037(6)
Al2 0.0043(8) 0.0043(8) 0.0019(11) 0.000 0.000 0.0021(4)
P1 0.0104(5) 0.0109(5) 0.0077(4) 0.0015(4) 0.0020(4) 0.0059(4)
P2 0.0093(5) 0.0085(5) 0.0061(4) -0.0022(4) -0.0024(3) 0.0048(4)
O1 0.0080(14) 0.0131(14) 0.0084(13) 0.0032(11) 0.0028(11) 0.0042(12)
O2 0.0089(14) 0.0165(15) 0.0062(13) -0.0013(11) -0.0003(10) 0.0049(12)
O3 0.0125(15) 0.0267(18) 0.0093(14) -0.0043(12) -0.0020(11) 0.0109(14)
O4 0.0139(14) 0.0140(15) 0.0083(13) -0.0050(11) -0.0011(11) 0.0079(12)
O5 0.0101(14) 0.0099(14) 0.0079(13) -0.0034(10) -0.0039(11) 0.0044(12)
O6 0.0112(15) 0.0235(17) 0.0158(15) -0.0058(13) -0.0030(12) 0.0093(13)

loop_
_atom_type_symbol
_atom_type_description
_atom_type_scat_dispersion_real
_atom_type_scat_dispersion_imag
_atom_type_scat_source
Al Al 0.0645 0.0514 'International Tables Vol C Tables 4.2.6.8 and 6.1.1.4'
Ba Ba -0.3244 2.2819 'International Tables Vol C Tables 4.2.6.8 and 6.1.1.4'
H H 0.0000 0.0000 'International Tables Vol C Tables 4.2.6.8 and 6.1.1.4'
O O 0.0106 0.0060 'International Tables Vol C Tables 4.2.6.8 and 6.1.1.4'
P P 0.1023 0.0942 'International Tables Vol C Tables 4.2.6.8 and 6.1.1.4'

loop_
_geom_angle_atom_site_label_1
_geom_angle_atom_site_label_2
_geom_angle_atom_site_label_3
_geom_angle
_geom_angle_site_symmetry_1
_geom_angle_site_symmetry_3
O3 Ba1 O3 132.94(3) 11_567 3_675
O3 Ba1 O6 72.49(10) 11_567 16_666
O3 Ba1 O6 133.70(10) 3_675 16_666
O3 Ba1 O5 113.04(9) 11_567 3_675
O3 Ba1 O5 74.04(9) 3_675 3_675
O6 Ba1 O5 139.07(9) 16_666 3_675
O3 Ba1 O1 139.66(9) 11_567 16_666
O3 Ba1 O1 69.75(9) 3_675 16_666
O6 Ba1 O1 70.11(9) 16_666 16_666
O5 Ba1 O1 105.00(8) 3_675 16_666
O3 Ba1 O2 101.21(9) 11_567 16_666
O3 Ba1 O2 67.30(9) 3_675 16_666
O6 Ba1 O2 70.12(9) 16_666 16_666
O5 Ba1 O2 139.85(8) 3_675 16_666
O1 Ba1 O2 51.74(8) 16_666 16_666
O3 Ba1 O4 155.75(9) 11_567 3_675
O3 Ba1 O4 65.11(9) 3_675 3_675
O6 Ba1 O4 107.60(9) 16_666 3_675
O5 Ba1 O4 50.55(8) 3_675 3_675
O1 Ba1 O4 54.88(8) 16_666 3_675
O2 Ba1 O4 101.45(8) 16_666 3_675
O3 Ba1 O6 70.33(9) 11_567 11_567
O3 Ba1 O6 67.57(9) 3_675 11_567
O6 Ba1 O6 138.71(9) 16_666 11_567
O5 Ba1 O6 73.78(9) 3_675 11_567
O1 Ba1 O6 135.80(8) 16_666 11_567
O2 Ba1 O6 100.19(8) 16_666 11_567
O4 Ba1 O6 113.68(9) 3_675 11_567
O3 Ba1 O1 51.94(9) 11_567 11_567
O3 Ba1 O1 91.41(9) 3_675 11_567
O6 Ba1 O1 77.32(9) 16_666 11_567
O5 Ba1 O1 139.67(8) 3_675 11_567
O1 Ba1 O1 104.62(2) 16_666 11_567
O2 Ba1 O1 53.63(8) 16_666 11_567
O4 Ba1 O1 152.29(8) 3_675 11_567
O6 Ba1 O1 65.91(8) 11_567 11_567
O3 Ba1 O6 66.12(9) 11_567 1
O3 Ba1 O6 147.74(9) 3_675 1
O6 Ba1 O6 71.94(10) 16_666 1
O5 Ba1 O6 74.10(8) 3_675 1
O1 Ba1 O6 114.42(8) 16_666 1
O2 Ba1 O6 142.05(8) 16_666 1
O4 Ba1 O6 90.53(9) 3_675 1
O6 Ba1 O6 107.70(10) 11_567 1
O1 Ba1 O6 116.47(8) 11_567 1
O3 Ba1 O6 66.12(9) 11_567 .
O3 Ba1 O6 147.74(9) 3_675 .
O6 Ba1 O6 71.94(10) 16_666 .
O5 Ba1 O6 74.10(8) 3_675 .
O1 Ba1 O6 114.42(8) 16_666 .
O2 Ba1 O6 142.05(8) 16_666 .
O4 Ba1 O6 90.53(9) 3_675 .
O6 Ba1 O6 107.70(10) 11_567 .
O1 Ba1 O6 116.47(8) 11_567 .
O6 Ba1 O6 0.00(4) 1 .
O3 Ba1 P1 25.18(7) 11_567 11_567
O3 Ba1 P1 112.54(7) 3_675 11_567
O6 Ba1 P1 75.28(7) 16_666 11_567
O5 Ba1 P1 127.60(6) 3_675 11_567
O1 Ba1 P1 126.53(6) 16_666 11_567
O2 Ba1 P1 78.86(6) 16_666 11_567
O4 Ba1 P1 177.06(6) 3_675 11_567
O6 Ba1 P1 63.43(7) 11_567 11_567
O1 Ba1 P1 26.93(6) 11_567 11_567
O6 Ba1 P1 90.97(6) 1 11_567
O6 Ba1 P1 90.97(6) . 11_567
O4 Al1 O4 179.998(1) 13_666 .
O4 Al1 O2 89.42(13) 13_666 13_666
O4 Al1 O2 90.58(13) . 13_666
O4 Al1 O2 90.58(13) 13_666 .
O4 Al1 O2 89.42(13) . .
O2 Al1 O2 179.998(1) 13_666 .
O4 Al1 O1 88.10(13) 13_666 8_654
O4 Al1 O1 91.90(12) . 8_654
O2 Al1 O1 92.76(13) 13_666 8_654
O2 Al1 O1 87.23(13) . 8_654
O4 Al1 O1 91.90(13) 13_666 17_556
O4 Al1 O1 88.11(13) . 17_556
O2 Al1 O1 87.23(13) 13_666 17_556
O2 Al1 O1 92.77(13) . 17_556
O1 Al1 O1 179.996(1) 8_654 17_556
O5 Al2 O5 180.000(1) . 10_777
O5 Al2 O5 88.18(12) . 12_657
O5 Al2 O5 91.82(12) 10_777 12_657
O5 Al2 O5 91.82(12) . 3_675
O5 Al2 O5 88.18(12) 10_777 3_675
O5 Al2 O5 180.000(1) 12_657 3_675
O5 Al2 O5 91.82(12) . 2_765
O5 Al2 O5 88.18(12) 10_777 2_765
O5 Al2 O5 88.18(12) 12_657 2_765
O5 Al2 O5 91.82(12) 3_675 2_765
O5 Al2 O5 88.18(12) . 11_567
O5 Al2 O5 91.82(12) 10_777 11_567
O5 Al2 O5 91.82(12) 12_657 11_567
O5 Al2 O5 88.18(12) 3_675 11_567
O5 Al2 O5 180.000(1) 2_765 11_567
O3 P1 O2 114.59(18) . .
O3 P1 O1 110.43(17) . .
O2 P1 O1 108.60(16) . .
O3 P1 Ba1 50.52(12) . 12_657
O2 P1 Ba1 123.88(12) . 12_657
O1 P1 Ba1 60.42(11) . 12_657
O3 P1 Ba1 121.38(14) . 16_666
O2 P1 Ba1 55.56(12) . 16_666
O1 P1 Ba1 54.19(11) . 16_666
Ba1 P1 Ba1 85.40(2) 12_657 16_666
O6 P2 O6 0.0 1 .
O6 P2 O4 117.33(18) 1 .
O6 P2 O4 117.33(18) . .
O6 P2 O5 111.26(17) 1 .
O6 P2 O5 111.26(17) . .
O4 P2 O5 105.66(17) . .
O6 P2 Ba1 121.21(14) 1 2_765
O6 P2 Ba1 121.21(14) . 2_765
O4 P2 Ba1 55.93(12) . 2_765
O5 P2 Ba1 51.47(11) . 2_765
O6 P2 Ba1 49.70(13) 1 12_657
O6 P2 Ba1 49.70(13) . 12_657
O4 P2 Ba1 111.30(12) . 12_657
O5 P2 Ba1 66.22(11) . 12_657
Ba1 P2 Ba1 76.96(2) 2_765 12_657
P1 O1 Al1 140.37(18) . 6_565
P1 O1 Ba1 99.60(13) . 16_666
Al1 O1 Ba1 108.32(12) 6_565 16_666
P1 O1 Ba1 92.64(13) . 12_657
Al1 O1 Ba1 105.30(11) 6_565 12_657
Ba1 O1 Ba1 106.48(9) 16_666 12_657
P1 O2 Al1 136.98(19) . .
P1 O2 Ba1 98.51(14) . 16_666
Al1 O2 Ba1 110.35(12) . 16_666
P1 O3 Ba1 104.31(15) . 12_657
P1 O3 Ba1 136.74(17) . 2_765
Ba1 O3 Ba1 109.11(11) 12_657 2_765
P2 O4 Al1 144.5(2) . .
P2 O4 Ba1 98.36(13) . 2_765
Al1 O4 Ba1 107.99(12) . 2_765
P2 O5 Al2 134.40(18) . .
P2 O5 Ba1 103.08(13) . 2_765
Al2 O5 Ba1 121.38(12) . 2_765
O6 O6 P2 0(10) 1 .
O6 O6 Ba1 0(10) 1 16_666
P2 O6 Ba1 125.75(17) . 16_666
O6 O6 Ba1 0(10) 1 12_657
P2 O6 Ba1 107.54(16) . 12_657
Ba1 O6 Ba1 108.43(11) 16_666 12_657
O6 O6 Ba1 0(10) 1 .
P2 O6 Ba1 107.73(16) . .
Ba1 O6 Ba1 108.06(10) 16_666 .
Ba1 O6 Ba1 94.98(9) 12_657 .

loop_
_geom_bond_atom_site_label_1
_geom_bond_atom_site_label_2
_geom_bond_distance
_geom_bond_site_symmetry_2
Ba1 O3 2.727(3) 11_567
Ba1 O3 2.775(3) 3_675
Ba1 O6 2.786(3) 16_666
Ba1 O5 2.798(3) 3_675
Ba1 O1 2.850(3) 16_666
Ba1 O2 2.889(3) 16_666
Ba1 O4 2.917(3) 3_675
Ba1 O6 2.971(3) 11_567
Ba1 O1 2.980(3) 11_567
Ba1 O6 3.108(3) 1
Ba1 O6 3.108(3) .
Ba1 P1 3.4232(11) 11_567
Al1 O4 1.875(3) 13_666
Al1 O4 1.875(3) .
Al1 O2 1.893(3) 13_666
Al1 O2 1.893(3) .
Al1 O1 1.947(3) 8_654
Al1 O1 1.947(3) 17_556
Al2 O5 1.892(3) .
Al2 O5 1.892(3) 10_777
Al2 O5 1.892(3) 12_657
Al2 O5 1.892(3) 3_675
Al2 O5 1.892(3) 2_765
Al2 O5 1.892(3) 11_567
P1 O3 1.503(3) .
P1 O2 1.532(3) .
P1 O1 1.552(3) .
P1 Ba1 3.4232(11) 12_657
P1 Ba1 3.4649(11) 16_666
P2 O6 1.507(3) 1
P2 O6 1.507(3) .
P2 O4 1.528(3) .
P2 O5 1.537(3) .
P2 Ba1 3.4838(11) 2_765
P2 Ba1 3.7136(10) 12_657
O1 Al1 1.947(3) 6_565
O1 Ba1 2.850(3) 16_666
O1 Ba1 2.980(3) 12_657
O2 Ba1 2.889(3) 16_666
O3 Ba1 2.727(3) 12_657
O3 Ba1 2.775(3) 2_765
O4 Ba1 2.917(3) 2_765
O5 Ba1 2.798(3) 2_765
O6 O6 0.000(9) 1
O6 Ba1 2.786(3) 16_666
O6 Ba1 2.971(3) 12_657
